data_4130634
loop_
_publ_author_name
'Xie, Yinjun'
'Ben-David, Yehoshoa'
'Shimon, Linda J. W.'
'Milstein, David'

_publ_section_title
;
 Highly Efficient Process for Production of Biofuel from Ethanol Catalyzed
 by Ruthenium Pincer Complexes.
;
_journal_issue 29
_journal_name_full 'Journal of the American Chemical Society'
_journal_page_first 9077
_journal_page_last 9080
_journal_paper_doi 10.1021/jacs.6b05433
_journal_volume 138
_journal_year 2016
_chemical_formula_moiety 'C29 H41 N O2 P2 Ru'
_chemical_formula_sum 'C29 H41 N O2 P2 Ru'
_chemical_formula_weight 598.64
_space_group_crystal_system tetragonal
_space_group_IT_number 82
_space_group_name_Hall 'I -4'
_space_group_name_H-M_alt 'I -4'
_atom_sites_solution_hydrogens mixed
_audit_creation_method SHELXL-2013
_cell_angle_alpha 90
_cell_angle_beta 90
_cell_angle_gamma 90
_cell_formula_units_Z 8
_cell_length_a 26.3890(6)
_cell_length_b 26.3890(6)
_cell_length_c 8.1302(2)
_cell_measurement_reflns_used 9922
_cell_measurement_temperature 100(2)
_cell_measurement_theta_max 30.40
_cell_measurement_theta_min 2.44
_cell_volume 5661.7(2)
_computing_cell_refinement 'Bruker Apex2'
_computing_data_collection 'Bruker Apex2'
_computing_data_reduction 'Bruker Apex2'
_computing_structure_refinement 'SHELXL-2013 (Sheldrick, 2013)'
_computing_structure_solution 'SHELXT-2013 (Sheldrick, 2013)'
_diffrn_ambient_temperature 100(2)
_diffrn_measured_fraction_theta_full 0.999
_diffrn_measured_fraction_theta_max 0.994
_diffrn_measurement_device_type 'Bruker KappaApexII CCD'
_diffrn_measurement_method 'phi and omega scans'
_diffrn_radiation_type MoK\a
_diffrn_radiation_wavelength 0.71073
_diffrn_reflns_av_R_equivalents 0.0322
_diffrn_reflns_av_unetI/netI 0.0341
_diffrn_reflns_Laue_measured_fraction_full 0.999
_diffrn_reflns_Laue_measured_fraction_max 0.994
_diffrn_reflns_limit_h_max 34
_diffrn_reflns_limit_h_min -35
_diffrn_reflns_limit_k_max 28
_diffrn_reflns_limit_k_min -35
_diffrn_reflns_limit_l_max 10
_diffrn_reflns_limit_l_min -10
_diffrn_reflns_number 27122
_diffrn_reflns_point_group_measured_fraction_full 0.998
_diffrn_reflns_point_group_measured_fraction_max 0.979
_diffrn_reflns_theta_full 25.242
_diffrn_reflns_theta_max 28.698
_diffrn_reflns_theta_min 2.183
_diffrn_source 'sealed tube'
_exptl_absorpt_coefficient_mu 0.693
_exptl_absorpt_correction_T_max 0.871
_exptl_absorpt_correction_T_min 0.812
_exptl_absorpt_correction_type multi-scan
_exptl_absorpt_process_details SADABS
_exptl_crystal_colour orange
_exptl_crystal_density_diffrn 1.405
_exptl_crystal_description prism
_exptl_crystal_F_000 2496
_exptl_crystal_size_max 0.400
_exptl_crystal_size_mid 0.250
_exptl_crystal_size_min 0.200
_refine_diff_density_max 0.391
_refine_diff_density_min -0.315
_refine_diff_density_rms 0.053
_refine_ls_abs_structure_details
;
 Flack x determined using 3042 quotients [(I+)-(I-)]/[(I+)+(I-)]
 (Parsons and Flack (2004), Acta Cryst. A60, s61).
;
_refine_ls_abs_structure_Flack -0.015(9)
_refine_ls_extinction_method none
_refine_ls_goodness_of_fit_ref 1.022
_refine_ls_hydrogen_treatment mixed
_refine_ls_matrix_type full
_refine_ls_number_parameters 328
_refine_ls_number_reflns 7150
_refine_ls_number_restraints 0
_refine_ls_restrained_S_all 1.022
_refine_ls_R_factor_all 0.0255
_refine_ls_R_factor_gt 0.0236
_refine_ls_shift/su_max 0.004
_refine_ls_shift/su_mean 0.000
_refine_ls_structure_factor_coef Fsqd
_refine_ls_weighting_details 'w=1/[\s^2^(Fo^2^)+(0.0256P)^2^+1.3773P] where P=(Fo^2^+2Fc^2^)/3'
_refine_ls_weighting_scheme calc
_refine_ls_wR_factor_gt 0.0524
_refine_ls_wR_factor_ref 0.0533
_reflns_Friedel_coverage 0.842
_reflns_Friedel_fraction_full 0.998
_reflns_Friedel_fraction_max 0.961
_reflns_number_gt 6857
_reflns_number_total 7150
_reflns_threshold_expression 'I > 2\s(I)'
_cod_data_source_file ja6b05433_si_002.cif
_cod_data_source_block m1809
_cod_original_cell_volume 5661.7(3)
_cod_database_code 4130634
_shelx_space_group_comment
;
The symmetry employed for this shelxl refinement is uniquely defined
by the following loop, which should always be used as a source of
symmetry information in preference to the above space-group names.
They are only intended as comments.
;
_shelx_estimated_absorpt_t_min 0.769
_shelx_estimated_absorpt_t_max 0.874
_shelxl_version_number 2013-4

loop_
_space_group_symop_operation_xyz
'x, y, z'
'y, -x, -z'
'-y, x, -z'
'-x, -y, z'
'x+1/2, y+1/2, z+1/2'
'y+1/2, -x+1/2, -z+1/2'
'-y+1/2, x+1/2, -z+1/2'
'-x+1/2, -y+1/2, z+1/2'

loop_
_atom_site_label
_atom_site_type_symbol
_atom_site_fract_x
_atom_site_fract_y
_atom_site_fract_z
_atom_site_U_iso_or_equiv
_atom_site_adp_type
_atom_site_occupancy
_atom_site_site_symmetry_order
_atom_site_calc_flag
_atom_site_refinement_flags_posn
_atom_site_refinement_flags_adp
Ru1 Ru 0.76676(2) 0.01033(2) 0.77146(2) 0.01615(6) Uani 1 1 d . .
H1 H 0.7527(19) 0.0183(17) 0.563(6) 0.088(16) Uiso 1 1 d . .
P1 P 0.82124(2) 0.07751(3) 0.70943(9) 0.01754(14) Uani 1 1 d . .
P2 P 0.69907(3) -0.04450(2) 0.71656(9) 0.01824(14) Uani 1 1 d . .
O1 O 0.78182(10) -0.00523(10) 1.1459(3) 0.0406(6) Uani 1 1 d . .
O2 O 0.84698(8) -0.06810(8) 0.7143(3) 0.0385(5) Uani 1 1 d . .
N1 N 0.71058(8) 0.06718(8) 0.8713(3) 0.0178(5) Uani 1 1 d . .
C1 C 0.77872(11) 0.13253(10) 0.6832(4) 0.0221(6) Uani 1 1 d . .
H1A H 0.7976 0.1612 0.6345 0.027 Uiso 1 1 calc R U
H1B H 0.7505 0.1236 0.6084 0.027 Uiso 1 1 calc R U
C2 C 0.75837(10) 0.14718(10) 0.8477(4) 0.0210(6) Uani 1 1 d . .
C3 C 0.77142(11) 0.19456(11) 0.9119(4) 0.0274(7) Uani 1 1 d . .
H3 H 0.7911 0.2170 0.8468 0.033 Uiso 1 1 calc R U
C4 C 0.75649(11) 0.20978(11) 1.0674(4) 0.0317(7) Uani 1 1 d . .
H4 H 0.7649 0.2425 1.1077 0.038 Uiso 1 1 calc R U
C5 C 0.72915(11) 0.17622(11) 1.1623(4) 0.0307(7) Uani 1 1 d . .
H5 H 0.7193 0.1857 1.2703 0.037 Uiso 1 1 calc R U
C6 C 0.71577(10) 0.12857(11) 1.1021(4) 0.0236(6) Uani 1 1 d . .
C7 C 0.68839(11) 0.09122(11) 1.2080(4) 0.0296(7) Uani 1 1 d . .
H7A H 0.6715 0.1090 1.3001 0.036 Uiso 1 1 calc R U
H7B H 0.7127 0.0665 1.2546 0.036 Uiso 1 1 calc R U
C8 C 0.64988(11) 0.06430(11) 1.1049(4) 0.0251(6) Uani 1 1 d . .
C9 C 0.60204(12) 0.05391(12) 1.1650(5) 0.0342(8) Uani 1 1 d . .
H9 H 0.5926 0.0656 1.2713 0.041 Uiso 1 1 calc R U
C10 C 0.56762(12) 0.02663(14) 1.0716(5) 0.0407(9) Uani 1 1 d . .
H10 H 0.5344 0.0204 1.1114 0.049 Uiso 1 1 calc R U
C11 C 0.58253(11) 0.00867(12) 0.9198(4) 0.0318(7) Uani 1 1 d . .
H11 H 0.5597 -0.0117 0.8581 0.038 Uiso 1 1 calc R U
C12 C 0.63024(10) 0.01960(10) 0.8541(4) 0.0216(6) Uani 1 1 d . .
C13 C 0.64413(10) -0.00219(11) 0.6903(4) 0.0242(6) Uani 1 1 d . .
H13A H 0.6527 0.0254 0.6126 0.029 Uiso 1 1 calc R U
H13B H 0.6151 -0.0214 0.6447 0.029 Uiso 1 1 calc R U
C14 C 0.72830(10) 0.11313(10) 0.9411(3) 0.0182(5) Uani 1 1 d . .
C15 C 0.66490(10) 0.04996(10) 0.9435(4) 0.0193(5) Uani 1 1 d . .
C16 C 0.85844(12) 0.07776(12) 0.5159(4) 0.0266(6) Uani 1 1 d . .
H16 H 0.8836 0.1059 0.5254 0.032 Uiso 1 1 calc R U
C17 C 0.88838(18) 0.02947(16) 0.4870(5) 0.0554(12) Uani 1 1 d . .
H17A H 0.8650 0.0009 0.4743 0.083 Uiso 1 1 calc R U
H17B H 0.9108 0.0232 0.5810 0.083 Uiso 1 1 calc R U
H17C H 0.9088 0.0331 0.3869 0.083 Uiso 1 1 calc R U
C18 C 0.82533(14) 0.08961(17) 0.3667(4) 0.0469(10) Uani 1 1 d . .
H18A H 0.8458 0.0875 0.2664 0.070 Uiso 1 1 calc R U
H18B H 0.8114 0.1239 0.3773 0.070 Uiso 1 1 calc R U
H18C H 0.7975 0.0651 0.3606 0.070 Uiso 1 1 calc R U
C19 C 0.86596(10) 0.09670(10) 0.8737(3) 0.0197(5) Uani 1 1 d . .
H19 H 0.8445 0.1057 0.9708 0.024 Uiso 1 1 calc R U
C20 C 0.90029(12) 0.05333(12) 0.9306(4) 0.0323(7) Uani 1 1 d . .
H20A H 0.9241 0.0446 0.8425 0.049 Uiso 1 1 calc R U
H20B H 0.8795 0.0237 0.9574 0.049 Uiso 1 1 calc R U
H20C H 0.9192 0.0639 1.0284 0.049 Uiso 1 1 calc R U
C21 C 0.89766(12) 0.14415(12) 0.8353(4) 0.0306(7) Uani 1 1 d . .
H21A H 0.9160 0.1547 0.9343 0.046 Uiso 1 1 calc R U
H21B H 0.8752 0.1716 0.7995 0.046 Uiso 1 1 calc R U
H21C H 0.9219 0.1364 0.7476 0.046 Uiso 1 1 calc R U
C22 C 0.69838(13) -0.08342(12) 0.5269(4) 0.0303(7) Uani 1 1 d . .
H22 H 0.6704 -0.1087 0.5389 0.036 Uiso 1 1 calc R U
C23 C 0.74717(16) -0.11299(16) 0.4988(5) 0.0502(11) Uani 1 1 d . .
H23A H 0.7425 -0.1365 0.4067 0.075 Uiso 1 1 calc R U
H23B H 0.7557 -0.1321 0.5984 0.075 Uiso 1 1 calc R U
H23C H 0.7747 -0.0894 0.4731 0.075 Uiso 1 1 calc R U
C24 C 0.68622(17) -0.05113(16) 0.3750(4) 0.0498(11) Uani 1 1 d . .
H24A H 0.7119 -0.0245 0.3631 0.075 Uiso 1 1 calc R U
H24B H 0.6527 -0.0356 0.3882 0.075 Uiso 1 1 calc R U
H24C H 0.6863 -0.0727 0.2768 0.075 Uiso 1 1 calc R U
C25 C 0.68022(11) -0.08760(10) 0.8851(3) 0.0197(5) Uani 1 1 d . .
H25 H 0.6722 -0.0654 0.9813 0.024 Uiso 1 1 calc R U
C26 C 0.63208(13) -0.11815(13) 0.8506(4) 0.0353(8) Uani 1 1 d . .
H26A H 0.6397 -0.1452 0.7716 0.053 Uiso 1 1 calc R U
H26B H 0.6061 -0.0957 0.8048 0.053 Uiso 1 1 calc R U
H26C H 0.6197 -0.1331 0.9533 0.053 Uiso 1 1 calc R U
C27 C 0.72287(13) -0.12187(13) 0.9404(5) 0.0360(8) Uani 1 1 d . .
H27A H 0.7133 -0.1387 1.0433 0.054 Uiso 1 1 calc R U
H27B H 0.7536 -0.1017 0.9581 0.054 Uiso 1 1 calc R U
H27C H 0.7294 -0.1475 0.8556 0.054 Uiso 1 1 calc R U
C28 C 0.77679(11) 0.00031(11) 1.0069(4) 0.0247(6) Uani 1 1 d . .
C29 C 0.81555(10) -0.03803(10) 0.7271(4) 0.0258(6) Uani 1 1 d . .

loop_
_atom_site_aniso_label
_atom_site_aniso_U_11
_atom_site_aniso_U_22
_atom_site_aniso_U_33
_atom_site_aniso_U_23
_atom_site_aniso_U_13
_atom_site_aniso_U_12
Ru1 0.01713(10) 0.01476(10) 0.01655(10) -0.00098(8) 0.00285(8) -0.00208(8)
P1 0.0182(3) 0.0203(3) 0.0141(3) 0.0002(3) 0.0016(3) -0.0044(2)
P2 0.0237(3) 0.0166(3) 0.0144(3) 0.0000(3) 0.0003(3) -0.0056(2)
O1 0.0496(15) 0.0469(15) 0.0252(12) 0.0037(11) -0.0005(11) 0.0122(12)
O2 0.0378(12) 0.0295(11) 0.0482(15) -0.0073(11) 0.0123(12) 0.0081(9)
N1 0.0152(10) 0.0170(11) 0.0213(12) -0.0017(9) -0.0002(9) -0.0026(9)
C1 0.0221(13) 0.0202(13) 0.0240(15) 0.0078(11) -0.0015(12) -0.0045(11)
C2 0.0157(13) 0.0161(13) 0.0311(16) 0.0027(11) -0.0030(11) 0.0014(10)
C3 0.0195(13) 0.0165(13) 0.046(2) 0.0023(13) -0.0006(14) -0.0027(11)
C4 0.0218(15) 0.0182(14) 0.055(2) -0.0125(14) 0.0040(14) -0.0010(12)
C5 0.0209(14) 0.0277(15) 0.0436(19) -0.0167(14) 0.0064(13) -0.0011(12)
C6 0.0168(13) 0.0231(14) 0.0310(16) -0.0053(12) 0.0026(12) 0.0004(11)
C7 0.0296(14) 0.0309(15) 0.0283(16) -0.0095(14) 0.0090(13) -0.0068(12)
C8 0.0214(14) 0.0208(14) 0.0330(16) -0.0023(12) 0.0053(12) -0.0029(11)
C9 0.0270(15) 0.0347(17) 0.0410(19) -0.0051(15) 0.0148(14) -0.0063(13)
C10 0.0196(15) 0.0420(19) 0.061(2) -0.0003(18) 0.0141(16) -0.0088(14)
C11 0.0200(14) 0.0297(16) 0.046(2) 0.0046(15) -0.0044(14) -0.0080(13)
C12 0.0174(13) 0.0180(13) 0.0294(16) 0.0062(12) -0.0035(11) -0.0015(11)
C13 0.0221(13) 0.0220(13) 0.0285(16) 0.0053(12) -0.0098(12) -0.0078(11)
C14 0.0140(12) 0.0151(12) 0.0255(15) 0.0011(11) -0.0005(11) 0.0011(10)
C15 0.0152(12) 0.0153(12) 0.0273(15) 0.0029(11) 0.0007(11) 0.0002(10)
C16 0.0283(15) 0.0348(17) 0.0167(14) -0.0012(12) 0.0063(12) -0.0099(13)
C17 0.073(3) 0.052(2) 0.042(2) 0.0003(19) 0.036(2) 0.012(2)
C18 0.039(2) 0.085(3) 0.0173(16) -0.0008(17) 0.0006(14) -0.019(2)
C19 0.0191(13) 0.0227(14) 0.0174(13) -0.0016(11) -0.0012(11) -0.0025(11)
C20 0.0238(15) 0.0329(17) 0.0404(19) -0.0022(15) -0.0084(14) 0.0016(13)
C21 0.0302(16) 0.0320(16) 0.0295(16) -0.0026(14) -0.0045(13) -0.0113(13)
C22 0.0418(19) 0.0307(16) 0.0183(15) -0.0083(12) 0.0038(13) -0.0166(14)
C23 0.056(3) 0.050(2) 0.044(2) -0.0287(19) 0.0100(19) -0.002(2)
C24 0.080(3) 0.053(2) 0.0168(16) -0.0023(16) 0.0035(18) -0.019(2)
C25 0.0242(14) 0.0183(13) 0.0167(13) 0.0014(11) -0.0003(11) -0.0038(11)
C26 0.0412(19) 0.0380(18) 0.0269(17) 0.0103(14) -0.0067(14) -0.0235(15)
C27 0.0349(18) 0.0268(16) 0.046(2) 0.0136(15) 0.0001(16) 0.0040(14)
C28 0.0225(14) 0.0224(14) 0.0293(15) 0.0009(12) 0.0007(13) 0.0036(11)
C29 0.0276(13) 0.0252(13) 0.0247(15) -0.0021(13) 0.0086(13) -0.0042(11)

loop_
_atom_type_symbol
_atom_type_description
_atom_type_scat_dispersion_real
_atom_type_scat_dispersion_imag
_atom_type_scat_source
C C 0.0033 0.0016 'International Tables Vol C Tables 4.2.6.8 and 6.1.1.4'
H H 0.0000 0.0000 'International Tables Vol C Tables 4.2.6.8 and 6.1.1.4'
N N 0.0061 0.0033 'International Tables Vol C Tables 4.2.6.8 and 6.1.1.4'
O O 0.0106 0.0060 'International Tables Vol C Tables 4.2.6.8 and 6.1.1.4'
P P 0.1023 0.0942 'International Tables Vol C Tables 4.2.6.8 and 6.1.1.4'
Ru Ru -1.2594 0.8363 'International Tables Vol C Tables 4.2.6.8 and 6.1.1.4'

loop_
_geom_angle_atom_site_label_1
_geom_angle_atom_site_label_2
_geom_angle_atom_site_label_3
_geom_angle
C29 Ru1 C28 90.20(13)
C29 Ru1 N1 170.20(12)
C28 Ru1 N1 80.02(10)
C29 Ru1 P1 93.04(8)
C28 Ru1 P1 103.36(9)
N1 Ru1 P1 88.70(6)
C29 Ru1 P2 93.87(9)
C28 Ru1 P2 101.94(9)
N1 Ru1 P2 88.76(6)
P1 Ru1 P2 153.72(3)
C29 Ru1 H1 92.4(15)
C28 Ru1 H1 175.5(16)
N1 Ru1 H1 97.4(15)
P1 Ru1 H1 80.2(16)
P2 Ru1 H1 74.2(16)
C1 P1 C19 104.78(13)
C1 P1 C16 102.77(14)
C19 P1 C16 105.87(13)
C1 P1 Ru1 104.32(9)
C19 P1 Ru1 116.33(9)
C16 P1 Ru1 120.75(10)
C13 P2 C25 104.30(13)
C13 P2 C22 103.40(15)
C25 P2 C22 105.86(13)
C13 P2 Ru1 104.35(9)
C25 P2 Ru1 116.35(9)
C22 P2 Ru1 120.58(11)
C15 N1 C14 112.9(2)
C15 N1 Ru1 119.63(17)
C14 N1 Ru1 119.67(16)
C2 C1 P1 108.59(18)
C2 C1 H1A 110.0
P1 C1 H1A 110.0
C2 C1 H1B 110.0
P1 C1 H1B 110.0
H1A C1 H1B 108.4
C3 C2 C14 120.3(3)
C3 C2 C1 118.5(3)
C14 C2 C1 121.1(2)
C4 C3 C2 122.0(3)
C4 C3 H3 119.0
C2 C3 H3 119.0
C5 C4 C3 118.3(3)
C5 C4 H4 120.9
C3 C4 H4 120.9
C4 C5 C6 121.0(3)
C4 C5 H5 119.5
C6 C5 H5 119.5
C5 C6 C14 121.8(3)
C5 C6 C7 121.0(3)
C14 C6 C7 117.2(3)
C6 C7 C8 108.6(3)
C6 C7 H7A 110.0
C8 C7 H7A 110.0
C6 C7 H7B 110.0
C8 C7 H7B 110.0
H7A C7 H7B 108.4
C9 C8 C15 121.9(3)
C9 C8 C7 121.1(3)
C15 C8 C7 117.0(2)
C8 C9 C10 120.5(3)
C8 C9 H9 119.7
C10 C9 H9 119.7
C11 C10 C9 118.8(3)
C11 C10 H10 120.6
C9 C10 H10 120.6
C10 C11 C12 121.8(3)
C10 C11 H11 119.1
C12 C11 H11 119.1
C11 C12 C15 120.2(3)
C11 C12 C13 118.8(3)
C15 C12 C13 121.1(2)
C12 C13 P2 108.82(19)
C12 C13 H13A 109.9
P2 C13 H13A 109.9
C12 C13 H13B 109.9
P2 C13 H13B 109.9
H13A C13 H13B 108.3
C6 C14 N1 122.7(2)
C6 C14 C2 116.4(2)
N1 C14 C2 120.8(3)
N1 C15 C12 121.2(3)
N1 C15 C8 122.3(2)
C12 C15 C8 116.4(3)
C17 C16 C18 110.3(3)
C17 C16 P1 113.9(2)
C18 C16 P1 111.8(2)
C17 C16 H16 106.8
C18 C16 H16 106.8
P1 C16 H16 106.8
C16 C17 H17A 109.5
C16 C17 H17B 109.5
H17A C17 H17B 109.5
C16 C17 H17C 109.5
H17A C17 H17C 109.5
H17B C17 H17C 109.5
C16 C18 H18A 109.5
C16 C18 H18B 109.5
H18A C18 H18B 109.5
C16 C18 H18C 109.5
H18A C18 H18C 109.5
H18B C18 H18C 109.5
C20 C19 C21 110.4(2)
C20 C19 P1 113.0(2)
C21 C19 P1 115.0(2)
C20 C19 H19 105.9
C21 C19 H19 105.9
P1 C19 H19 105.9
C19 C20 H20A 109.5
C19 C20 H20B 109.5
H20A C20 H20B 109.5
C19 C20 H20C 109.5
H20A C20 H20C 109.5
H20B C20 H20C 109.5
C19 C21 H21A 109.5
C19 C21 H21B 109.5
H21A C21 H21B 109.5
C19 C21 H21C 109.5
H21A C21 H21C 109.5
H21B C21 H21C 109.5
C23 C22 C24 109.9(3)
C23 C22 P2 113.6(2)
C24 C22 P2 111.3(2)
C23 C22 H22 107.2
C24 C22 H22 107.2
P2 C22 H22 107.2
C22 C23 H23A 109.5
C22 C23 H23B 109.5
H23A C23 H23B 109.5
C22 C23 H23C 109.5
H23A C23 H23C 109.5
H23B C23 H23C 109.5
C22 C24 H24A 109.5
C22 C24 H24B 109.5
H24A C24 H24B 109.5
C22 C24 H24C 109.5
H24A C24 H24C 109.5
H24B C24 H24C 109.5
C27 C25 C26 110.9(3)
C27 C25 P2 112.8(2)
C26 C25 P2 114.3(2)
C27 C25 H25 106.0
C26 C25 H25 106.0
P2 C25 H25 106.0
C25 C26 H26A 109.5
C25 C26 H26B 109.5
H26A C26 H26B 109.5
C25 C26 H26C 109.5
H26A C26 H26C 109.5
H26B C26 H26C 109.5
C25 C27 H27A 109.5
C25 C27 H27B 109.5
H27A C27 H27B 109.5
C25 C27 H27C 109.5
H27A C27 H27C 109.5
H27B C27 H27C 109.5
O1 C28 Ru1 178.7(3)
O2 C29 Ru1 173.8(3)

loop_
_geom_bond_atom_site_label_1
_geom_bond_atom_site_label_2
_geom_bond_distance
Ru1 C29 1.848(3)
Ru1 C28 1.951(3)
Ru1 N1 2.260(2)
Ru1 P1 2.3376(7)
Ru1 P2 2.3416(7)
Ru1 H1 1.74(5)
P1 C1 1.847(3)
P1 C19 1.853(3)
P1 C16 1.854(3)
P2 C13 1.842(3)
P2 C25 1.849(3)
P2 C22 1.853(3)
O1 C28 1.147(4)
O2 C29 1.153(3)
N1 C15 1.416(3)
N1 C14 1.418(3)
C1 C2 1.492(4)
C1 H1A 0.9900
C1 H1B 0.9900
C2 C3 1.398(4)
C2 C14 1.419(4)
C3 C4 1.383(5)
C3 H3 0.9500
C4 C5 1.378(4)
C4 H4 0.9500
C5 C6 1.395(4)
C5 H5 0.9500
C6 C14 1.411(4)
C6 C7 1.495(4)
C7 C8 1.496(4)
C7 H7A 0.9900
C7 H7B 0.9900
C8 C9 1.381(4)
C8 C15 1.422(4)
C9 C10 1.386(5)
C9 H9 0.9500
C10 C11 1.379(5)
C10 H10 0.9500
C11 C12 1.398(4)
C11 H11 0.9500
C12 C15 1.417(4)
C12 C13 1.496(4)
C13 H13A 0.9900
C13 H13B 0.9900
C16 C17 1.518(5)
C16 C18 1.528(4)
C16 H16 1.0000
C17 H17A 0.9800
C17 H17B 0.9800
C17 H17C 0.9800
C18 H18A 0.9800
C18 H18B 0.9800
C18 H18C 0.9800
C19 C20 1.531(4)
C19 C21 1.538(4)
C19 H19 1.0000
C20 H20A 0.9800
C20 H20B 0.9800
C20 H20C 0.9800
C21 H21A 0.9800
C21 H21B 0.9800
C21 H21C 0.9800
C22 C23 1.523(5)
C22 C24 1.534(5)
C22 H22 1.0000
C23 H23A 0.9800
C23 H23B 0.9800
C23 H23C 0.9800
C24 H24A 0.9800
C24 H24B 0.9800
C24 H24C 0.9800
C25 C27 1.512(4)
C25 C26 1.531(4)
C25 H25 1.0000
C26 H26A 0.9800
C26 H26B 0.9800
C26 H26C 0.9800
C27 H27A 0.9800
C27 H27B 0.9800
C27 H27C 0.9800

loop_
_geom_torsion_atom_site_label_1
_geom_torsion_atom_site_label_2
_geom_torsion_atom_site_label_3
_geom_torsion_atom_site_label_4
_geom_torsion
C19 P1 C1 C2 -51.6(2)
C16 P1 C1 C2 -162.08(19)
Ru1 P1 C1 C2 71.13(19)
P1 C1 C2 C3 115.5(2)
P1 C1 C2 C14 -61.7(3)
C14 C2 C3 C4 1.0(4)
C1 C2 C3 C4 -176.3(3)
C2 C3 C4 C5 1.9(5)
C3 C4 C5 C6 -1.5(5)
C4 C5 C6 C14 -1.7(5)
C4 C5 C6 C7 176.9(3)
C5 C6 C7 C8 141.1(3)
C14 C6 C7 C8 -40.2(3)
C6 C7 C8 C9 -138.9(3)
C6 C7 C8 C15 41.2(3)
C15 C8 C9 C10 3.3(5)
C7 C8 C9 C10 -176.6(3)
C8 C9 C10 C11 2.0(5)
C9 C10 C11 C12 -3.6(5)
C10 C11 C12 C15 -0.1(5)
C10 C11 C12 C13 178.7(3)
C11 C12 C13 P2 -117.6(3)
C15 C12 C13 P2 61.2(3)
C25 P2 C13 C12 51.7(2)
C22 P2 C13 C12 162.19(19)
Ru1 P2 C13 C12 -70.89(19)
C5 C6 C14 N1 -173.1(3)
C7 C6 C14 N1 8.2(4)
C5 C6 C14 C2 4.4(4)
C7 C6 C14 C2 -174.3(2)
C15 N1 C14 C6 24.9(4)
Ru1 N1 C14 C6 -124.2(2)
C15 N1 C14 C2 -152.5(2)
Ru1 N1 C14 C2 58.3(3)
C3 C2 C14 C6 -4.0(4)
C1 C2 C14 C6 173.2(2)
C3 C2 C14 N1 173.6(3)
C1 C2 C14 N1 -9.2(4)
C14 N1 C15 C12 152.7(2)
Ru1 N1 C15 C12 -58.1(3)
C14 N1 C15 C8 -23.7(4)
Ru1 N1 C15 C8 125.5(2)
C11 C12 C15 N1 -171.5(3)
C13 C12 C15 N1 9.8(4)
C11 C12 C15 C8 5.1(4)
C13 C12 C15 C8 -173.6(2)
C9 C8 C15 N1 169.8(3)
C7 C8 C15 N1 -10.3(4)
C9 C8 C15 C12 -6.7(4)
C7 C8 C15 C12 173.1(3)
C1 P1 C16 C17 -166.9(3)
C19 P1 C16 C17 83.4(3)
Ru1 P1 C16 C17 -51.5(3)
C1 P1 C16 C18 -41.1(3)
C19 P1 C16 C18 -150.8(2)
Ru1 P1 C16 C18 74.4(3)
C1 P1 C19 C20 172.3(2)
C16 P1 C19 C20 -79.5(2)
Ru1 P1 C19 C20 57.7(2)
C1 P1 C19 C21 -59.8(2)
C16 P1 C19 C21 48.4(2)
Ru1 P1 C19 C21 -174.38(18)
C13 P2 C22 C23 166.2(3)
C25 P2 C22 C23 -84.4(3)
Ru1 P2 C22 C23 50.3(3)
C13 P2 C22 C24 41.5(3)
C25 P2 C22 C24 150.8(2)
Ru1 P2 C22 C24 -74.4(3)
C13 P2 C25 C27 -173.2(2)
C22 P2 C25 C27 78.1(3)
Ru1 P2 C25 C27 -58.9(2)
C13 P2 C25 C26 58.9(3)
C22 P2 C25 C26 -49.9(3)
Ru1 P2 C25 C26 173.2(2)
